data_2233514
loop_
_publ_author_name
'Yang, Jian-Zhong'
'Pi, Wei-Yi'
'Luo, You-Fu'

_publ_section_title
;
 4-(5-Oxo-5<i>H</i>-1,2,4-dithiazol-3-yl)phenyl 4-methylbenzenesulfonate
;
_journal_coeditor_code IM2348
_journal_issue 2
_journal_name_full 'Acta Crystallographica Section E'
_journal_page_first o450
_journal_paper_doi 10.1107/S1600536811055607
_journal_volume 68
_journal_year 2012
_chemical_formula_iupac 'C15 H11 N O4 S3'
_chemical_formula_moiety 'C15 H11 N O4 S3'
_chemical_formula_sum 'C15 H11 N O4 S3'
_chemical_formula_weight 365.43
_chemical_name_systematic
;
4-(5-Oxo-5<i>H</i>-1,2,4-dithiazol-3-yl)phenyl 4-methylbenzenesulfonate
;
_space_group_crystal_system orthorhombic
_space_group_IT_number 60
_space_group_name_Hall '-P 2n 2ab'
_space_group_name_H-M_alt 'P b c n'
_symmetry_space_group_name_Hall '-P 2n 2ab'
_symmetry_space_group_name_H-M 'P b c n'
_atom_sites_solution_hydrogens geom
_atom_sites_solution_primary direct
_atom_sites_solution_secondary difmap
_audit_creation_method
;
  Olex2 1.1
  (compiled 2011.02.15 svn.r1672, GUI svn.r3494)
;
_cell_angle_alpha 90.00
_cell_angle_beta 90.00
_cell_angle_gamma 90.00
_cell_formula_units_Z 8
_cell_length_a 30.2449(9)
_cell_length_b 7.0841(3)
_cell_length_c 14.6755(5)
_cell_measurement_reflns_used 3356
_cell_measurement_temperature 145.0
_cell_measurement_theta_max 28.7675
_cell_measurement_theta_min 2.8696
_cell_volume 3144.34(19)
_computing_cell_refinement
;
CrysAlis PRO (Agilent, 2010)
;
_computing_data_collection
;
CrysAlis PRO (Agilent, 2010)
;
_computing_data_reduction
;
CrysAlis PRO (Agilent, 2010)
;
_computing_molecular_graphics
;
<i>OLEX2</i> (Dolomanov <i>et al.</i>, 2009)
;
_computing_publication_material
;
<i>OLEX2</i> (Dolomanov <i>et al.</i>, 2009)
;
_computing_structure_refinement 'SHELXL97 (Sheldrick, 2008)'
_computing_structure_solution 'SHELXS97 (Sheldrick, 2008)'
_diffrn_ambient_temperature 145.0
_diffrn_detector_area_resol_mean 16.0874
_diffrn_measured_fraction_theta_full 0.999
_diffrn_measured_fraction_theta_max 0.999
_diffrn_measurement_device_type 'Agilent Xcalibur Eos'
_diffrn_measurement_method '\w scans'
_diffrn_radiation_monochromator graphite
_diffrn_radiation_type 'Mo K\a'
_diffrn_radiation_wavelength 0.7107
_diffrn_reflns_av_R_equivalents 0.0218
_diffrn_reflns_limit_h_max 35
_diffrn_reflns_limit_h_min -33
_diffrn_reflns_limit_k_max 8
_diffrn_reflns_limit_k_min -6
_diffrn_reflns_limit_l_max 17
_diffrn_reflns_limit_l_min -10
_diffrn_reflns_number 6725
_diffrn_reflns_theta_full 25.00
_diffrn_reflns_theta_max 25.00
_diffrn_reflns_theta_min 2.95
_exptl_absorpt_coefficient_mu 0.490
_exptl_absorpt_correction_T_max 1.00000
_exptl_absorpt_correction_T_min 0.95148
_exptl_absorpt_correction_type multi-scan
_exptl_absorpt_process_details
;
(CrysAlis PRO; Agilent, 2010)
;
_exptl_crystal_colour colorless
_exptl_crystal_density_diffrn 1.544
_exptl_crystal_density_method 'not measured'
_exptl_crystal_description block
_exptl_crystal_F_000 1504
_exptl_crystal_size_max 0.25
_exptl_crystal_size_mid 0.20
_exptl_crystal_size_min 0.20
_refine_diff_density_max 0.408
_refine_diff_density_min -0.293
_refine_ls_extinction_method none
_refine_ls_goodness_of_fit_ref 1.040
_refine_ls_hydrogen_treatment constr
_refine_ls_matrix_type full
_refine_ls_number_parameters 209
_refine_ls_number_reflns 2775
_refine_ls_number_restraints 0
_refine_ls_restrained_S_all 1.040
_refine_ls_R_factor_all 0.0403
_refine_ls_R_factor_gt 0.0315
_refine_ls_shift/su_max 0.001
_refine_ls_shift/su_mean 0.000
_refine_ls_structure_factor_coef Fsqd
_refine_ls_weighting_details 'calc w=1/[\s^2^(Fo^2^)+(0.0338P)^2^+1.4416P] where P=(Fo^2^+2Fc^2^)/3'
_refine_ls_weighting_scheme calc
_refine_ls_wR_factor_gt 0.0731
_refine_ls_wR_factor_ref 0.0779
_reflns_number_gt 2355
_reflns_number_total 2775
_reflns_threshold_expression I>2sigma(I)
_cod_data_source_file im2348.cif
_cod_data_source_block I
_cod_original_cell_volume 3144.36(18)
_cod_database_code 2233514
_cod_database_fobs_code 2233514

loop_
_space_group_symop_id
_space_group_symop_operation_xyz
1 'x, y, z'
2 '-x+1/2, -y+1/2, z+1/2'
3 'x+1/2, -y+1/2, -z'
4 '-x, y, -z+1/2'
5 '-x, -y, -z'
6 'x-1/2, y-1/2, -z-1/2'
7 '-x-1/2, y-1/2, z'
8 'x, -y, z-1/2'

loop_
_atom_site_type_symbol
_atom_site_label
_atom_site_fract_x
_atom_site_fract_y
_atom_site_fract_z
_atom_site_U_iso_or_equiv
_atom_site_adp_type
_atom_site_calc_flag
_atom_site_refinement_flags
_atom_site_occupancy
_atom_site_symmetry_multiplicity
S S1 -0.163728(17) 0.52253(8) 0.56985(4) 0.03114(16) Uani d . 1 1
S S2 0.060198(17) 0.13631(7) 0.67063(4) 0.02683(15) Uani d . 1 1
S S3 0.094456(17) -0.09859(7) 0.70721(4) 0.02913(15) Uani d . 1 1
O O1 -0.20211(5) 0.5638(2) 0.51776(12) 0.0445(4) Uani d . 1 1
O O2 -0.13702(5) 0.6722(2) 0.60383(12) 0.0418(4) Uani d . 1 1
O O3 0.05762(5) -0.4287(2) 0.68332(12) 0.0405(4) Uani d . 1 1
O O4 -0.13468(5) 0.3962(2) 0.50138(10) 0.0308(4) Uani d . 1 1
N N2 0.01393(5) -0.1767(2) 0.63961(12) 0.0252(4) Uani d . 1 1
C C1 -0.17634(6) 0.3654(3) 0.65777(15) 0.0255(5) Uani d . 1 1
C C2 -0.15800(7) 0.3921(3) 0.74340(16) 0.0312(5) Uani d . 1 1
H H2 -0.1378 0.4924 0.7540 0.037 Uiso calc R 1 1
C C3 -0.16952(7) 0.2713(4) 0.81257(16) 0.0379(6) Uani d . 1 1
H H3 -0.1574 0.2903 0.8716 0.045 Uiso calc R 1 1
C C4 -0.19842(7) 0.1220(4) 0.79851(17) 0.0388(6) Uani d . 1 1
C C5 -0.21578(7) 0.0968(3) 0.71170(18) 0.0402(6) Uani d . 1 1
H H5 -0.2353 -0.0057 0.7007 0.048 Uiso calc R 1 1
C C6 -0.20530(7) 0.2173(3) 0.64109(16) 0.0324(5) Uani d . 1 1
H H6 -0.2177 0.1993 0.5822 0.039 Uiso calc R 1 1
C C7 -0.21083(9) -0.0087(5) 0.8753(2) 0.0632(9) Uani d . 1 1
H H7A -0.2430 -0.0261 0.8761 0.095 Uiso calc R 1 1
H H7B -0.2012 0.0460 0.9333 0.095 Uiso calc R 1 1
H H7C -0.1964 -0.1311 0.8664 0.095 Uiso calc R 1 1
C C8 -0.09673(6) 0.3042(3) 0.53602(14) 0.0249(5) Uani d . 1 1
C C9 -0.05942(6) 0.4055(3) 0.55942(15) 0.0287(5) Uani d . 1 1
H H9 -0.0588 0.5390 0.5535 0.034 Uiso calc R 1 1
C C10 -0.02302(7) 0.3088(3) 0.59164(15) 0.0275(5) Uani d . 1 1
H H10 0.0028 0.3762 0.6091 0.033 Uiso calc R 1 1
C C11 -0.02389(6) 0.1121(3) 0.59875(13) 0.0218(4) Uani d . 1 1
C C12 -0.06182(6) 0.0141(3) 0.57370(14) 0.0245(4) Uani d . 1 1
H H12 -0.0625 -0.1197 0.5780 0.029 Uiso calc R 1 1
C C13 -0.09845(7) 0.1102(3) 0.54266(14) 0.0264(5) Uani d . 1 1
H H13 -0.1245 0.0437 0.5261 0.032 Uiso calc R 1 1
C C14 0.01431(6) 0.0060(3) 0.63420(13) 0.0224(4) Uani d . 1 1
C C15 0.05148(7) -0.2615(3) 0.67444(15) 0.0282(5) Uani d . 1 1

loop_
_atom_site_aniso_label
_atom_site_aniso_U_11
_atom_site_aniso_U_22
_atom_site_aniso_U_33
_atom_site_aniso_U_12
_atom_site_aniso_U_13
_atom_site_aniso_U_23
S1 0.0248(3) 0.0286(3) 0.0401(3) 0.0061(2) 0.0028(2) 0.0039(3)
S2 0.0256(3) 0.0214(3) 0.0335(3) 0.0013(2) -0.0051(2) -0.0017(2)
S3 0.0264(3) 0.0249(3) 0.0361(3) 0.0036(2) -0.0070(2) -0.0011(2)
O1 0.0302(8) 0.0534(11) 0.0498(11) 0.0164(8) -0.0020(8) 0.0137(9)
O2 0.0383(9) 0.0240(8) 0.0631(11) -0.0013(7) 0.0100(9) -0.0006(8)
O3 0.0388(9) 0.0220(8) 0.0607(11) 0.0036(7) -0.0145(9) 0.0032(8)
O4 0.0254(7) 0.0375(9) 0.0297(8) 0.0089(6) -0.0002(7) 0.0033(7)
N2 0.0254(9) 0.0224(9) 0.0279(10) 0.0009(7) -0.0009(8) 0.0009(8)
C1 0.0181(10) 0.0261(11) 0.0322(11) 0.0028(8) 0.0013(9) -0.0050(9)
C2 0.0237(11) 0.0336(12) 0.0362(13) -0.0027(9) -0.0021(10) -0.0091(10)
C3 0.0297(12) 0.0543(16) 0.0296(12) 0.0033(11) -0.0023(11) -0.0029(11)
C4 0.0259(12) 0.0476(15) 0.0428(14) 0.0008(10) 0.0059(11) 0.0102(12)
C5 0.0270(12) 0.0368(13) 0.0566(16) -0.0108(10) 0.0000(11) 0.0002(12)
C6 0.0255(11) 0.0347(12) 0.0369(13) -0.0022(10) -0.0040(10) -0.0060(11)
C7 0.0435(15) 0.081(2) 0.065(2) -0.0094(15) 0.0105(15) 0.0295(17)
C8 0.0214(10) 0.0319(12) 0.0215(10) 0.0066(9) 0.0007(9) 0.0013(9)
C9 0.0280(11) 0.0229(11) 0.0350(12) 0.0024(9) 0.0036(10) 0.0027(10)
C10 0.0221(10) 0.0275(11) 0.0329(12) -0.0001(9) -0.0001(9) -0.0009(10)
C11 0.0230(10) 0.0237(11) 0.0186(10) 0.0030(8) 0.0034(8) -0.0004(8)
C12 0.0259(10) 0.0230(11) 0.0247(10) -0.0002(8) 0.0027(9) -0.0016(9)
C13 0.0238(10) 0.0289(12) 0.0266(11) -0.0004(9) 0.0013(9) -0.0017(9)
C14 0.0223(10) 0.0263(11) 0.0185(10) 0.0002(8) 0.0030(8) -0.0025(9)
C15 0.0293(11) 0.0252(12) 0.0300(11) 0.0001(9) -0.0028(10) -0.0007(9)

loop_
_atom_type_symbol
_atom_type_description
_atom_type_scat_dispersion_real
_atom_type_scat_dispersion_imag
_atom_type_scat_source
C C 0.0033 0.0016 'International Tables Vol C Tables 4.2.6.8 and 6.1.1.4'
H H 0.0000 0.0000 'International Tables Vol C Tables 4.2.6.8 and 6.1.1.4'
N N 0.0061 0.0033 'International Tables Vol C Tables 4.2.6.8 and 6.1.1.4'
O O 0.0106 0.0060 'International Tables Vol C Tables 4.2.6.8 and 6.1.1.4'
S S 0.1246 0.1234 'International Tables Vol C Tables 4.2.6.8 and 6.1.1.4'

loop_
_geom_angle_atom_site_label_1
_geom_angle_atom_site_label_2
_geom_angle_atom_site_label_3
_geom_angle
O1 S1 O2 119.95(10)
O1 S1 O4 103.00(9)
O1 S1 C1 110.51(10)
O2 S1 O4 108.89(9)
O2 S1 C1 109.88(10)
O4 S1 C1 103.08(9)
C14 S2 S3 93.04(7)
C15 S3 S2 94.93(7)
C8 O4 S1 118.39(13)
C14 N2 C15 116.67(17)
C2 C1 S1 119.67(16)
C2 C1 C6 121.0(2)
C6 C1 S1 119.29(17)
C1 C2 H2 120.6
C3 C2 C1 118.9(2)
C3 C2 H2 120.6
C2 C3 H3 119.2
C2 C3 C4 121.7(2)
C4 C3 H3 119.2
C3 C4 C5 118.2(2)
C3 C4 C7 121.0(2)
C5 C4 C7 120.9(2)
C4 C5 H5 119.3
C6 C5 C4 121.5(2)
C6 C5 H5 119.3
C1 C6 H6 120.7
C5 C6 C1 118.7(2)
C5 C6 H6 120.7
C4 C7 H7A 109.5
C4 C7 H7B 109.5
C4 C7 H7C 109.5
H7A C7 H7B 109.5
H7A C7 H7C 109.5
H7B C7 H7C 109.5
C9 C8 O4 120.89(18)
C13 C8 O4 116.98(18)
C13 C8 C9 122.11(19)
C8 C9 H9 120.7
C10 C9 C8 118.61(19)
C10 C9 H9 120.7
C9 C10 H10 119.8
C9 C10 C11 120.38(19)
C11 C10 H10 119.8
C10 C11 C14 121.35(18)
C12 C11 C10 119.56(18)
C12 C11 C14 119.07(17)
C11 C12 H12 119.9
C13 C12 C11 120.30(19)
C13 C12 H12 119.9
C8 C13 H13 120.5
C12 C13 C8 119.03(19)
C12 C13 H13 120.5
N2 C14 S2 120.98(15)
N2 C14 C11 121.59(17)
C11 C14 S2 117.42(14)
O3 C15 S3 119.25(16)
O3 C15 N2 126.36(19)
N2 C15 S3 114.38(15)

loop_
_geom_bond_atom_site_label_1
_geom_bond_atom_site_label_2
_geom_bond_distance
S1 O1 1.4204(16)
S1 O2 1.4229(16)
S1 O4 1.6069(15)
S1 C1 1.746(2)
S2 S3 2.0325(7)
S2 C14 1.7506(19)
S3 C15 1.803(2)
O3 C15 1.206(2)
O4 C8 1.414(2)
N2 C14 1.297(2)
N2 C15 1.383(3)
C1 C2 1.387(3)
C1 C6 1.388(3)
C2 H2 0.9500
C2 C3 1.373(3)
C3 H3 0.9500
C3 C4 1.387(3)
C4 C5 1.390(3)
C4 C7 1.506(3)
C5 H5 0.9500
C5 C6 1.380(3)
C6 H6 0.9500
C7 H7A 0.9800
C7 H7B 0.9800
C7 H7C 0.9800
C8 C9 1.381(3)
C8 C13 1.379(3)
C9 H9 0.9500
C9 C10 1.380(3)
C10 H10 0.9500
C10 C11 1.398(3)
C11 C12 1.390(3)
C11 C14 1.473(3)
C12 H12 0.9500
C12 C13 1.378(3)
C13 H13 0.9500
